data_4025355
loop_
_publ_author_name
'Lodovico Lunazzi'
'Michele Mancinelli'
'Andrea Mazzanti'

_publ_contact_author
;
Dr. Andrea Mazzanti
University of Bologna
Department of Organic Chemistry A.Mangini
Viale Risorgimento 4
40136 Bologna
Italy
;
_publ_contact_author_email mazzand@ms.fci.unibo.it
_publ_contact_author_fax '[039]051 209 3654'
_publ_contact_author_phone '[039]051 209 3633'
_publ_section_title
;
 Structure and Stereodynamics of Aryldiimino Derivatives
;
_journal_name_full 'Journal of Organic Chemistry'
_journal_page_first 2572
_journal_page_last 2577
_journal_paper_doi 10.1021/jo100106t
_journal_volume 75
_journal_year 2010
_chemical_formula_moiety 'C40 H26 N2 O2'
_chemical_formula_sum 'C40 H26 N2 O2'
_chemical_formula_weight 566.63
_chemical_name_common 'compound 1'
_chemical_name_systematic
; 
 N1,N8-bis(diphenylmethylene)anthraquinone-1,8-diamine  
;
_space_group_IT_number 2
_symmetry_cell_setting triclinic
_symmetry_space_group_name_Hall '-P 1'
_symmetry_space_group_name_H-M 'P -1'
_atom_sites_solution_hydrogens geom
_atom_sites_solution_primary direct
_atom_sites_solution_secondary difmap
_audit_creation_date 01/20/2009
_audit_creation_method SHELXL-97
_audit_update_record 03/09/2009
_cell_angle_alpha 70.1660(10)
_cell_angle_beta 78.5170(10)
_cell_angle_gamma 62.3930(10)
_cell_formula_units_Z 2
_cell_length_a 11.6341(9)
_cell_length_b 12.2951(9)
_cell_length_c 12.4405(9)
_cell_measurement_temperature 296(2)
_cell_volume 1481.50(19)
_computing_structure_refinement 'SHELXL-97 (Sheldrick, 1997)'
_computing_structure_solution 'SHELXS-97 (Sheldrick, 1990)'
_diffrn_ambient_temperature 296(2)
_diffrn_measured_fraction_theta_full 0.906
_diffrn_measured_fraction_theta_max 0.906
_diffrn_measurement_device_type 'Bruker APEX2'
_diffrn_measurement_method 'phi and omega scans'
_diffrn_radiation_monochromator graphite
_diffrn_radiation_source 'fine-focus sealed tube'
_diffrn_radiation_type MoK\a
_diffrn_radiation_wavelength 0.71073
_diffrn_reflns_av_R_equivalents 0.0273
_diffrn_reflns_av_sigmaI/netI 0.0335
_diffrn_reflns_limit_h_max 15
_diffrn_reflns_limit_h_min -15
_diffrn_reflns_limit_k_max 15
_diffrn_reflns_limit_k_min -15
_diffrn_reflns_limit_l_max 16
_diffrn_reflns_limit_l_min -16
_diffrn_reflns_number 17454
_diffrn_reflns_theta_full 28.75
_diffrn_reflns_theta_max 28.75
_diffrn_reflns_theta_min 1.74
_exptl_absorpt_coefficient_mu 0.078
_exptl_absorpt_correction_T_max 0.9845
_exptl_absorpt_correction_T_min 0.9845
_exptl_absorpt_correction_type empirical
_exptl_absorpt_process_details 'Bruker SADABS'
_exptl_crystal_colour yellow
_exptl_crystal_density_diffrn 1.270
_exptl_crystal_density_method 'not measured'
_exptl_crystal_description prismatic
_exptl_crystal_F_000 592
_exptl_crystal_size_max 0.20
_exptl_crystal_size_mid 0.20
_exptl_crystal_size_min 0.20
_refine_diff_density_max 0.176
_refine_diff_density_min -0.160
_refine_diff_density_rms 0.029
_refine_ls_extinction_method none
_refine_ls_goodness_of_fit_ref 0.971
_refine_ls_hydrogen_treatment constr
_refine_ls_matrix_type full
_refine_ls_number_parameters 397
_refine_ls_number_reflns 6976
_refine_ls_number_restraints 0
_refine_ls_restrained_S_all 0.971
_refine_ls_R_factor_all 0.0781
_refine_ls_R_factor_gt 0.0427
_refine_ls_shift/su_max 0.000
_refine_ls_shift/su_mean 0.000
_refine_ls_structure_factor_coef Fsqd
_refine_ls_weighting_details 'calc w=1/[\s^2^(Fo^2^)+(0.0391P)^2^+0.2754P] where P=(Fo^2^+2Fc^2^)/3'
_refine_ls_weighting_scheme calc
_refine_ls_wR_factor_gt 0.0932
_refine_ls_wR_factor_ref 0.1111
_reflns_number_gt 4373
_reflns_number_total 6976
_reflns_threshold_expression >2sigma(I)
_cod_data_source_file jo100106t_si_002.cif
_cod_data_source_block p-1
_cod_database_code 4025355

loop_
_symmetry_equiv_pos_as_xyz
'x, y, z'
'-x, -y, -z'

loop_
_atom_site_label
_atom_site_type_symbol
_atom_site_fract_x
_atom_site_fract_y
_atom_site_fract_z
_atom_site_U_iso_or_equiv
_atom_site_adp_type
_atom_site_occupancy
_atom_site_symmetry_multiplicity
_atom_site_calc_flag
_atom_site_refinement_flags
_atom_site_disorder_assembly
_atom_site_disorder_group
C1 C 1.07225(14) 0.71505(14) 0.16776(13) 0.0508(4) Uani 1 1 d . . .
C2 C 1.18685(15) 0.72486(17) 0.12046(14) 0.0610(4) Uani 1 1 d . . .
H2 H 1.1839 0.8038 0.0753 0.073 Uiso 1 1 calc R . .
C3 C 1.30510(16) 0.61890(19) 0.13961(15) 0.0683(5) Uani 1 1 d . . .
H3 H 1.3808 0.6269 0.1063 0.082 Uiso 1 1 calc R . .
C4 C 1.31214(14) 0.50174(18) 0.20728(15) 0.0629(4) Uani 1 1 d . . .
H4 H 1.3923 0.4309 0.2193 0.075 Uiso 1 1 calc R . .
C5 C 1.10468(16) 0.24727(15) 0.49122(14) 0.0598(4) Uani 1 1 d . . .
H5 H 1.1855 0.1775 0.5042 0.072 Uiso 1 1 calc R . .
C6 C 0.99679(17) 0.24049(15) 0.55702(15) 0.0638(4) Uani 1 1 d . . .
H6 H 1.0050 0.1656 0.6143 0.077 Uiso 1 1 calc R . .
C7 C 0.87672(16) 0.34341(15) 0.53892(13) 0.0579(4) Uani 1 1 d . . .
H7 H 0.8052 0.3376 0.5852 0.069 Uiso 1 1 calc R . .
C8 C 0.86059(13) 0.45586(14) 0.45264(12) 0.0478(3) Uani 1 1 d . . .
C9 C 0.97003(13) 0.46415(13) 0.38431(12) 0.0456(3) Uani 1 1 d . . .
C10 C 1.07808(13) 0.59541(14) 0.23776(12) 0.0471(3) Uani 1 1 d . . .
C11 C 1.19984(13) 0.48924(14) 0.25754(13) 0.0509(4) Uani 1 1 d . . .
C12 C 1.09205(13) 0.35851(13) 0.40571(13) 0.0493(4) Uani 1 1 d . . .
C13 C 0.88321(14) 0.87651(13) 0.07357(13) 0.0489(3) Uani 1 1 d . . .
C14 C 0.65087(13) 0.59311(14) 0.38248(12) 0.0480(3) Uani 1 1 d . . .
C15 C 0.92431(14) 0.83292(14) -0.03212(13) 0.0505(4) Uani 1 1 d . . .
C16 C 0.91172(18) 0.72840(17) -0.03740(16) 0.0710(5) Uani 1 1 d . . .
H16 H 0.8763 0.6843 0.0254 0.085 Uiso 1 1 calc R . .
C17 C 0.9517(2) 0.68930(19) -0.13601(18) 0.0835(6) Uani 1 1 d . . .
H17 H 0.9435 0.6187 -0.1390 0.100 Uiso 1 1 calc R . .
C18 C 1.00325(17) 0.75395(19) -0.22906(17) 0.0736(5) Uani 1 1 d . . .
H18 H 1.0292 0.7278 -0.2953 0.088 Uiso 1 1 calc R . .
C19 C 1.01637(16) 0.85633(17) -0.22432(15) 0.0691(5) Uani 1 1 d . . .
H19 H 1.0518 0.9000 -0.2875 0.083 Uiso 1 1 calc R . .
C20 C 0.97752(15) 0.89624(15) -0.12641(14) 0.0603(4) Uani 1 1 d . . .
H20 H 0.9873 0.9663 -0.1241 0.072 Uiso 1 1 calc R . .
C21 C 0.75132(14) 0.98091(13) 0.08133(14) 0.0529(4) Uani 1 1 d . . .
C22 C 0.70552(18) 1.01821(17) 0.18060(17) 0.0756(5) Uani 1 1 d . . .
H22 H 0.7601 0.9822 0.2408 0.091 Uiso 1 1 calc R . .
C23 C 0.5802(2) 1.1078(2) 0.1912(2) 0.0911(6) Uani 1 1 d . . .
H23 H 0.5507 1.1315 0.2586 0.109 Uiso 1 1 calc R . .
C24 C 0.4986(2) 1.16233(19) 0.1033(2) 0.0937(7) Uani 1 1 d . . .
H24 H 0.4141 1.2235 0.1104 0.112 Uiso 1 1 calc R . .
C25 C 0.5425(2) 1.1261(2) 0.0052(2) 0.0992(7) Uani 1 1 d . . .
H25 H 0.4872 1.1624 -0.0546 0.119 Uiso 1 1 calc R . .
C26 C 0.66818(17) 1.03594(17) -0.00626(16) 0.0752(5) Uani 1 1 d . . .
H26 H 0.6968 1.0123 -0.0737 0.090 Uiso 1 1 calc R . .
C27 C 0.66002(13) 0.51475(14) 0.30928(13) 0.0496(3) Uani 1 1 d . . .
C28 C 0.64784(16) 0.40119(16) 0.35658(15) 0.0632(4) Uani 1 1 d . . .
H28 H 0.6360 0.3718 0.4355 0.076 Uiso 1 1 calc R . .
C29 C 0.65303(17) 0.33098(18) 0.28867(18) 0.0735(5) Uani 1 1 d . . .
H29 H 0.6441 0.2550 0.3220 0.088 Uiso 1 1 calc R . .
C30 C 0.67127(17) 0.3719(2) 0.17273(18) 0.0745(5) Uani 1 1 d . . .
H30 H 0.6745 0.3241 0.1272 0.089 Uiso 1 1 calc R . .
C31 C 0.68471(16) 0.4833(2) 0.12391(15) 0.0712(5) Uani 1 1 d . . .
H31 H 0.6981 0.5109 0.0450 0.085 Uiso 1 1 calc R . .
C32 C 0.67848(15) 0.55534(16) 0.19151(14) 0.0605(4) Uani 1 1 d . . .
H32 H 0.6868 0.6316 0.1576 0.073 Uiso 1 1 calc R . .
C33 C 0.53207(13) 0.71463(14) 0.37784(13) 0.0521(4) Uani 1 1 d . . .
C34 C 0.52955(17) 0.80404(17) 0.42361(18) 0.0784(5) Uani 1 1 d . . .
H34 H 0.6022 0.7870 0.4583 0.094 Uiso 1 1 calc R . .
C35 C 0.4206(2) 0.91780(19) 0.4182(2) 0.0996(7) Uani 1 1 d . . .
H35 H 0.4200 0.9769 0.4494 0.120 Uiso 1 1 calc R . .
C36 C 0.31236(19) 0.94442(19) 0.36693(19) 0.0872(6) Uani 1 1 d . . .
H36 H 0.2391 1.0217 0.3627 0.105 Uiso 1 1 calc R . .
C37 C 0.31323(16) 0.85681(18) 0.32235(15) 0.0724(5) Uani 1 1 d . . .
H37 H 0.2398 0.8741 0.2887 0.087 Uiso 1 1 calc R . .
C38 C 0.42197(14) 0.74294(16) 0.32677(13) 0.0600(4) Uani 1 1 d . . .
H38 H 0.4216 0.6845 0.2952 0.072 Uiso 1 1 calc R . .
C39 C 0.95790(13) 0.58052(13) 0.28891(13) 0.0486(3) Uani 1 1 d . . .
C40 C 1.20910(14) 0.36346(14) 0.33482(13) 0.0544(4) Uani 1 1 d . . .
O1 O 0.85260(10) 0.65972(10) 0.25124(10) 0.0701(3) Uani 1 1 d . . .
O2 O 1.31093(10) 0.26695(11) 0.34073(11) 0.0749(3) Uani 1 1 d . . .
N1 N 0.95332(12) 0.82492(11) 0.15966(11) 0.0525(3) Uani 1 1 d . . .
N2 N 0.73974(11) 0.56302(11) 0.44693(11) 0.0519(3) Uani 1 1 d . . .

loop_
_atom_site_aniso_label
_atom_site_aniso_U_11
_atom_site_aniso_U_22
_atom_site_aniso_U_33
_atom_site_aniso_U_23
_atom_site_aniso_U_13
_atom_site_aniso_U_12
C1 0.0469(8) 0.0581(9) 0.0518(9) -0.0259(7) -0.0049(7) -0.0182(7)
C2 0.0566(10) 0.0712(11) 0.0620(10) -0.0223(8) -0.0016(8) -0.0313(9)
C3 0.0461(9) 0.0930(14) 0.0732(12) -0.0331(11) 0.0008(8) -0.0308(10)
C4 0.0376(8) 0.0763(12) 0.0721(11) -0.0340(9) -0.0060(7) -0.0122(8)
C5 0.0568(10) 0.0483(9) 0.0644(10) -0.0193(8) -0.0206(8) -0.0055(7)
C6 0.0735(12) 0.0515(9) 0.0596(10) -0.0108(8) -0.0178(9) -0.0191(9)
C7 0.0585(10) 0.0593(10) 0.0560(9) -0.0175(8) -0.0083(7) -0.0226(8)
C8 0.0442(8) 0.0495(8) 0.0522(8) -0.0217(7) -0.0107(6) -0.0139(7)
C9 0.0412(7) 0.0441(8) 0.0514(8) -0.0208(6) -0.0117(6) -0.0098(6)
C10 0.0395(7) 0.0521(8) 0.0518(8) -0.0238(7) -0.0074(6) -0.0132(6)
C11 0.0380(7) 0.0586(9) 0.0570(9) -0.0298(7) -0.0080(6) -0.0099(7)
C12 0.0448(8) 0.0460(8) 0.0556(9) -0.0235(7) -0.0142(7) -0.0076(6)
C13 0.0501(8) 0.0426(8) 0.0563(9) -0.0149(7) -0.0028(7) -0.0212(7)
C14 0.0407(7) 0.0520(8) 0.0476(8) -0.0119(7) -0.0010(6) -0.0189(7)
C15 0.0442(8) 0.0478(8) 0.0571(9) -0.0182(7) -0.0090(7) -0.0129(7)
C16 0.0857(13) 0.0711(11) 0.0728(12) -0.0273(9) -0.0068(9) -0.0414(10)
C17 0.1004(15) 0.0846(14) 0.0900(15) -0.0466(12) -0.0126(12) -0.0416(12)
C18 0.0655(11) 0.0865(13) 0.0694(12) -0.0407(11) -0.0112(9) -0.0174(10)
C19 0.0608(10) 0.0729(11) 0.0632(11) -0.0258(9) -0.0006(8) -0.0168(9)
C20 0.0569(9) 0.0544(9) 0.0672(11) -0.0240(8) -0.0001(8) -0.0185(8)
C21 0.0515(9) 0.0395(7) 0.0629(10) -0.0132(7) -0.0011(7) -0.0172(7)
C22 0.0656(11) 0.0713(11) 0.0875(13) -0.0420(10) -0.0024(9) -0.0147(9)
C23 0.0733(13) 0.0817(14) 0.1129(17) -0.0559(13) 0.0121(13) -0.0160(11)
C24 0.0605(12) 0.0650(12) 0.129(2) -0.0328(13) 0.0063(13) -0.0063(10)
C25 0.0641(13) 0.0840(14) 0.1006(17) -0.0115(13) -0.0166(12) 0.0024(11)
C26 0.0615(11) 0.0669(11) 0.0691(12) -0.0132(9) -0.0068(9) -0.0076(9)
C27 0.0377(7) 0.0551(9) 0.0518(9) -0.0157(7) -0.0064(6) -0.0145(7)
C28 0.0657(10) 0.0697(11) 0.0576(10) -0.0151(8) -0.0077(8) -0.0321(9)
C29 0.0727(12) 0.0685(11) 0.0893(14) -0.0274(10) -0.0127(10) -0.0315(10)
C30 0.0596(11) 0.0841(13) 0.0866(14) -0.0450(11) -0.0131(9) -0.0184(10)
C31 0.0596(10) 0.0920(14) 0.0561(10) -0.0288(10) -0.0068(8) -0.0209(10)
C32 0.0530(9) 0.0667(10) 0.0553(10) -0.0150(8) -0.0078(7) -0.0202(8)
C33 0.0412(8) 0.0550(9) 0.0532(9) -0.0131(7) -0.0033(7) -0.0162(7)
C34 0.0577(10) 0.0627(11) 0.1127(16) -0.0333(11) -0.0252(10) -0.0102(9)
C35 0.0752(13) 0.0655(12) 0.153(2) -0.0509(13) -0.0300(14) -0.0031(10)
C36 0.0604(11) 0.0644(12) 0.1064(16) -0.0227(11) -0.0203(11) 0.0032(9)
C37 0.0459(9) 0.0798(12) 0.0719(12) -0.0180(10) -0.0121(8) -0.0098(9)
C38 0.0451(8) 0.0680(10) 0.0592(10) -0.0193(8) -0.0052(7) -0.0162(8)
C39 0.0373(7) 0.0461(8) 0.0595(9) -0.0205(7) -0.0098(6) -0.0090(6)
C40 0.0415(8) 0.0550(9) 0.0624(10) -0.0298(8) -0.0119(7) -0.0047(7)
O1 0.0383(6) 0.0589(7) 0.0886(8) 0.0024(6) -0.0158(5) -0.0122(5)
O2 0.0464(6) 0.0602(7) 0.0947(9) -0.0327(6) -0.0092(6) 0.0055(5)
N1 0.0511(7) 0.0495(7) 0.0564(8) -0.0193(6) -0.0053(6) -0.0173(6)
N2 0.0408(6) 0.0548(7) 0.0580(8) -0.0211(6) -0.0053(6) -0.0142(6)

loop_
_atom_type_symbol
_atom_type_description
_atom_type_scat_dispersion_real
_atom_type_scat_dispersion_imag
_atom_type_scat_source
C C 0.0033 0.0016 'International Tables Vol C Tables 4.2.6.8 and 6.1.1.4'
H H 0.0000 0.0000 'International Tables Vol C Tables 4.2.6.8 and 6.1.1.4'
N N 0.0061 0.0033 'International Tables Vol C Tables 4.2.6.8 and 6.1.1.4'
O O 0.0106 0.0060 'International Tables Vol C Tables 4.2.6.8 and 6.1.1.4'

loop_
_geom_angle_atom_site_label_1
_geom_angle_atom_site_label_2
_geom_angle_atom_site_label_3
_geom_angle
_geom_angle_site_symmetry_1
_geom_angle_site_symmetry_3
_geom_angle_publ_flag
C2 C1 N1 120.92(15) . . ?
C2 C1 C10 119.10(14) . . ?
N1 C1 C10 119.42(13) . . ?
C3 C2 C1 120.78(17) . . ?
C3 C2 H2 119.6 . . ?
C1 C2 H2 119.6 . . ?
C4 C3 C2 120.71(16) . . ?
C4 C3 H3 119.6 . . ?
C2 C3 H3 119.6 . . ?
C3 C4 C11 119.93(15) . . ?
C3 C4 H4 120.0 . . ?
C11 C4 H4 120.0 . . ?
C6 C5 C12 119.55(14) . . ?
C6 C5 H5 120.2 . . ?
C12 C5 H5 120.2 . . ?
C5 C6 C7 120.70(16) . . ?
C5 C6 H6 119.7 . . ?
C7 C6 H6 119.7 . . ?
C6 C7 C8 121.11(16) . . ?
C6 C7 H7 119.4 . . ?
C8 C7 H7 119.4 . . ?
C7 C8 N2 118.62(14) . . ?
C7 C8 C9 118.86(13) . . ?
N2 C8 C9 121.91(13) . . ?
C12 C9 C8 118.98(14) . . ?
C12 C9 C39 119.84(13) . . ?
C8 C9 C39 121.16(12) . . ?
C11 C10 C1 119.09(13) . . ?
C11 C10 C39 120.10(14) . . ?
C1 C10 C39 120.81(12) . . ?
C4 C11 C10 120.36(15) . . ?
C4 C11 C40 119.48(14) . . ?
C10 C11 C40 120.15(14) . . ?
C5 C12 C9 120.79(15) . . ?
C5 C12 C40 118.76(13) . . ?
C9 C12 C40 120.43(14) . . ?
N1 C13 C21 118.10(13) . . ?
N1 C13 C15 123.27(13) . . ?
C21 C13 C15 118.56(13) . . ?
N2 C14 C33 118.20(13) . . ?
N2 C14 C27 123.92(13) . . ?
C33 C14 C27 117.87(12) . . ?
C20 C15 C16 118.67(15) . . ?
C20 C15 C13 120.03(13) . . ?
C16 C15 C13 121.30(15) . . ?
C15 C16 C17 120.11(18) . . ?
C15 C16 H16 119.9 . . ?
C17 C16 H16 119.9 . . ?
C18 C17 C16 120.41(18) . . ?
C18 C17 H17 119.8 . . ?
C16 C17 H17 119.8 . . ?
C19 C18 C17 119.79(17) . . ?
C19 C18 H18 120.1 . . ?
C17 C18 H18 120.1 . . ?
C18 C19 C20 120.54(18) . . ?
C18 C19 H19 119.7 . . ?
C20 C19 H19 119.7 . . ?
C15 C20 C19 120.47(16) . . ?
C15 C20 H20 119.8 . . ?
C19 C20 H20 119.8 . . ?
C26 C21 C22 118.23(15) . . ?
C26 C21 C13 120.97(15) . . ?
C22 C21 C13 120.62(15) . . ?
C23 C22 C21 120.77(19) . . ?
C23 C22 H22 119.6 . . ?
C21 C22 H22 119.6 . . ?
C24 C23 C22 120.5(2) . . ?
C24 C23 H23 119.8 . . ?
C22 C23 H23 119.8 . . ?
C25 C24 C23 119.31(19) . . ?
C25 C24 H24 120.3 . . ?
C23 C24 H24 120.3 . . ?
C24 C25 C26 120.6(2) . . ?
C24 C25 H25 119.7 . . ?
C26 C25 H25 119.7 . . ?
C21 C26 C25 120.57(19) . . ?
C21 C26 H26 119.7 . . ?
C25 C26 H26 119.7 . . ?
C28 C27 C32 118.07(15) . . ?
C28 C27 C14 121.11(14) . . ?
C32 C27 C14 120.81(14) . . ?
C29 C28 C27 120.94(16) . . ?
C29 C28 H28 119.5 . . ?
C27 C28 H28 119.5 . . ?
C30 C29 C28 120.48(18) . . ?
C30 C29 H29 119.8 . . ?
C28 C29 H29 119.8 . . ?
C31 C30 C29 119.73(17) . . ?
C31 C30 H30 120.1 . . ?
C29 C30 H30 120.1 . . ?
C30 C31 C32 120.23(17) . . ?
C30 C31 H31 119.9 . . ?
C32 C31 H31 119.9 . . ?
C27 C32 C31 120.55(17) . . ?
C27 C32 H32 119.7 . . ?
C31 C32 H32 119.7 . . ?
C34 C33 C38 118.23(15) . . ?
C34 C33 C14 120.24(13) . . ?
C38 C33 C14 121.53(14) . . ?
C35 C34 C33 120.68(17) . . ?
C35 C34 H34 119.7 . . ?
C33 C34 H34 119.7 . . ?
C34 C35 C36 120.28(19) . . ?
C34 C35 H35 119.9 . . ?
C36 C35 H35 119.9 . . ?
C37 C36 C35 119.61(17) . . ?
C37 C36 H36 120.2 . . ?
C35 C36 H36 120.2 . . ?
C36 C37 C38 120.58(17) . . ?
C36 C37 H37 119.7 . . ?
C38 C37 H37 119.7 . . ?
C37 C38 C33 120.61(16) . . ?
C37 C38 H38 119.7 . . ?
C33 C38 H38 119.7 . . ?
O1 C39 C10 120.80(14) . . ?
O1 C39 C9 120.96(13) . . ?
C10 C39 C9 118.21(12) . . ?
O2 C40 C12 120.91(15) . . ?
O2 C40 C11 120.79(15) . . ?
C12 C40 C11 118.30(12) . . ?
C13 N1 C1 122.95(12) . . ?
C14 N2 C8 123.83(12) . . ?

loop_
_geom_bond_atom_site_label_1
_geom_bond_atom_site_label_2
_geom_bond_distance
_geom_bond_site_symmetry_2
_geom_bond_publ_flag
C1 C2 1.388(2) . ?
C1 N1 1.4072(18) . ?
C1 C10 1.410(2) . ?
C2 C3 1.380(2) . ?
C2 H2 0.9300 . ?
C3 C4 1.373(2) . ?
C3 H3 0.9300 . ?
C4 C11 1.385(2) . ?
C4 H4 0.9300 . ?
C5 C6 1.376(2) . ?
C5 C12 1.383(2) . ?
C5 H5 0.9300 . ?
C6 C7 1.377(2) . ?
C6 H6 0.9300 . ?
C7 C8 1.390(2) . ?
C7 H7 0.9300 . ?
C8 N2 1.4061(17) . ?
C8 C9 1.409(2) . ?
C9 C12 1.4072(18) . ?
C9 C39 1.484(2) . ?
C10 C11 1.4065(19) . ?
C10 C39 1.482(2) . ?
C11 C40 1.485(2) . ?
C12 C40 1.483(2) . ?
C13 N1 1.2736(18) . ?
C13 C21 1.487(2) . ?
C13 C15 1.495(2) . ?
C14 N2 1.2740(17) . ?
C14 C33 1.4851(19) . ?
C14 C27 1.493(2) . ?
C15 C20 1.380(2) . ?
C15 C16 1.383(2) . ?
C16 C17 1.385(2) . ?
C16 H16 0.9300 . ?
C17 C18 1.368(3) . ?
C17 H17 0.9300 . ?
C18 C19 1.358(3) . ?
C18 H18 0.9300 . ?
C19 C20 1.382(2) . ?
C19 H19 0.9300 . ?
C20 H20 0.9300 . ?
C21 C26 1.376(2) . ?
C21 C22 1.384(2) . ?
C22 C23 1.374(2) . ?
C22 H22 0.9300 . ?
C23 C24 1.369(3) . ?
C23 H23 0.9300 . ?
C24 C25 1.364(3) . ?
C24 H24 0.9300 . ?
C25 C26 1.382(2) . ?
C25 H25 0.9300 . ?
C26 H26 0.9300 . ?
C27 C28 1.382(2) . ?
C27 C32 1.386(2) . ?
C28 C29 1.374(2) . ?
C28 H28 0.9300 . ?
C29 C30 1.365(3) . ?
C29 H29 0.9300 . ?
C30 C31 1.366(3) . ?
C30 H30 0.9300 . ?
C31 C32 1.385(2) . ?
C31 H31 0.9300 . ?
C32 H32 0.9300 . ?
C33 C34 1.386(2) . ?
C33 C38 1.388(2) . ?
C34 C35 1.377(2) . ?
C34 H34 0.9300 . ?
C35 C36 1.377(3) . ?
C35 H35 0.9300 . ?
C36 C37 1.364(3) . ?
C36 H36 0.9300 . ?
C37 C38 1.377(2) . ?
C37 H37 0.9300 . ?
C38 H38 0.9300 . ?
C39 O1 1.2173(16) . ?
C40 O2 1.2205(16) . ?

loop_
_geom_torsion_atom_site_label_1
_geom_torsion_atom_site_label_2
_geom_torsion_atom_site_label_3
_geom_torsion_atom_site_label_4
_geom_torsion
_geom_torsion_site_symmetry_1
_geom_torsion_site_symmetry_2
_geom_torsion_site_symmetry_3
_geom_torsion_site_symmetry_4
_geom_torsion_publ_flag
N1 C1 C2 C3 172.54(14) . . . . ?
C10 C1 C2 C3 1.2(2) . . . . ?
C1 C2 C3 C4 -1.0(2) . . . . ?
C2 C3 C4 C11 -0.3(2) . . . . ?
C12 C5 C6 C7 -0.3(2) . . . . ?
C5 C6 C7 C8 1.2(2) . . . . ?
C6 C7 C8 N2 -172.25(13) . . . . ?
C6 C7 C8 C9 -1.0(2) . . . . ?
C7 C8 C9 C12 -0.10(19) . . . . ?
N2 C8 C9 C12 170.87(12) . . . . ?
C7 C8 C9 C39 178.28(12) . . . . ?
N2 C8 C9 C39 -10.8(2) . . . . ?
C2 C1 C10 C11 -0.1(2) . . . . ?
N1 C1 C10 C11 -171.64(12) . . . . ?
C2 C1 C10 C39 -179.34(13) . . . . ?
N1 C1 C10 C39 9.1(2) . . . . ?
C3 C4 C11 C10 1.3(2) . . . . ?
C3 C4 C11 C40 -177.22(14) . . . . ?
C1 C10 C11 C4 -1.1(2) . . . . ?
C39 C10 C11 C4 178.11(13) . . . . ?
C1 C10 C11 C40 177.43(12) . . . . ?
C39 C10 C11 C40 -3.34(19) . . . . ?
C6 C5 C12 C9 -0.8(2) . . . . ?
C6 C5 C12 C40 -179.28(14) . . . . ?
C8 C9 C12 C5 1.0(2) . . . . ?
C39 C9 C12 C5 -177.41(13) . . . . ?
C8 C9 C12 C40 179.45(12) . . . . ?
C39 C9 C12 C40 1.05(19) . . . . ?
N1 C13 C15 C20 -97.85(18) . . . . ?
C21 C13 C15 C20 85.35(17) . . . . ?
N1 C13 C15 C16 81.3(2) . . . . ?
C21 C13 C15 C16 -95.48(18) . . . . ?
C20 C15 C16 C17 -0.2(3) . . . . ?
C13 C15 C16 C17 -179.38(16) . . . . ?
C15 C16 C17 C18 -0.4(3) . . . . ?
C16 C17 C18 C19 0.6(3) . . . . ?
C17 C18 C19 C20 -0.3(3) . . . . ?
C16 C15 C20 C19 0.5(2) . . . . ?
C13 C15 C20 C19 179.70(14) . . . . ?
C18 C19 C20 C15 -0.3(3) . . . . ?
N1 C13 C21 C26 -176.52(15) . . . . ?
C15 C13 C21 C26 0.4(2) . . . . ?
N1 C13 C21 C22 -1.6(2) . . . . ?
C15 C13 C21 C22 175.37(15) . . . . ?
C26 C21 C22 C23 0.0(3) . . . . ?
C13 C21 C22 C23 -175.02(17) . . . . ?
C21 C22 C23 C24 -0.4(3) . . . . ?
C22 C23 C24 C25 0.6(3) . . . . ?
C23 C24 C25 C26 -0.5(4) . . . . ?
C22 C21 C26 C25 0.1(3) . . . . ?
C13 C21 C26 C25 175.11(17) . . . . ?
C24 C25 C26 C21 0.1(3) . . . . ?
N2 C14 C27 C28 73.8(2) . . . . ?
C33 C14 C27 C28 -107.51(16) . . . . ?
N2 C14 C27 C32 -107.50(17) . . . . ?
C33 C14 C27 C32 71.21(18) . . . . ?
C32 C27 C28 C29 -0.4(2) . . . . ?
C14 C27 C28 C29 178.34(14) . . . . ?
C27 C28 C29 C30 0.4(3) . . . . ?
C28 C29 C30 C31 0.1(3) . . . . ?
C29 C30 C31 C32 -0.7(3) . . . . ?
C28 C27 C32 C31 -0.1(2) . . . . ?
C14 C27 C32 C31 -178.91(14) . . . . ?
C30 C31 C32 C27 0.7(2) . . . . ?
N2 C14 C33 C34 12.8(2) . . . . ?
C27 C14 C33 C34 -166.03(15) . . . . ?
N2 C14 C33 C38 -168.17(14) . . . . ?
C27 C14 C33 C38 13.0(2) . . . . ?
C38 C33 C34 C35 -0.1(3) . . . . ?
C14 C33 C34 C35 179.03(19) . . . . ?
C33 C34 C35 C36 -0.1(4) . . . . ?
C34 C35 C36 C37 0.6(4) . . . . ?
C35 C36 C37 C38 -0.9(3) . . . . ?
C36 C37 C38 C33 0.8(3) . . . . ?
C34 C33 C38 C37 -0.2(2) . . . . ?
C14 C33 C38 C37 -179.33(15) . . . . ?
C11 C10 C39 O1 -161.30(14) . . . . ?
C1 C10 C39 O1 17.9(2) . . . . ?
C11 C10 C39 C9 16.45(19) . . . . ?
C1 C10 C39 C9 -164.34(12) . . . . ?
C12 C9 C39 O1 162.49(14) . . . . ?
C8 C9 C39 O1 -15.9(2) . . . . ?
C12 C9 C39 C10 -15.26(19) . . . . ?
C8 C9 C39 C10 166.37(12) . . . . ?
C5 C12 C40 O2 9.7(2) . . . . ?
C9 C12 C40 O2 -168.75(13) . . . . ?
C5 C12 C40 C11 -169.42(13) . . . . ?
C9 C12 C40 C11 12.09(19) . . . . ?
C4 C11 C40 O2 -11.5(2) . . . . ?
C10 C11 C40 O2 169.92(14) . . . . ?
C4 C11 C40 C12 167.65(13) . . . . ?
C10 C11 C40 C12 -10.91(19) . . . . ?
C21 C13 N1 C1 171.59(13) . . . . ?
C15 C13 N1 C1 -5.2(2) . . . . ?
C2 C1 N1 C13 85.47(18) . . . . ?
C10 C1 N1 C13 -103.17(17) . . . . ?
C33 C14 N2 C8 -175.10(13) . . . . ?
C27 C14 N2 C8 3.6(2) . . . . ?
C7 C8 N2 C14 -96.20(18) . . . . ?
C9 C8 N2 C14 92.81(18) . . . . ?

loop_
_cod_related_entry_id
_cod_related_entry_database
_cod_related_entry_code
1 ChemSpider 30659175
